data_4111392
loop_
_publ_author_name
'Yoshihiko Yamamoto'
'Keisuke Kinpara'
'Tomoaki Saigoku'
'Hideyuki Takagishi'
'Satoshi Okuda'
'Hisao Nishiyama'
'Kenji Itoh'

_publ_section_title
;
 Cp*RuCl-Catalyzed [2 + 2 + 2] Cycloadditions of \a,\w-Diynes with
 Electron-Deficient Carbon-Heteroatom Multiple Bonds Leading to
 Heterocycles
;
_journal_name_full 'Journal of the American Chemical Society'
_journal_page_first 605
_journal_page_last 613
_journal_paper_doi 10.1021/ja045694g
_journal_volume 127
_journal_year 2005
_chemical_formula_sum 'C15 H11 N O3'
_chemical_formula_weight 253.25
_chemical_name_systematic
; 
 ? 
;
_space_group_IT_number 14
_symmetry_cell_setting monoclinic
_symmetry_space_group_name_Hall '-P 2yn'
_symmetry_space_group_name_H-M 'P 1 21/n 1'
_atom_sites_solution_hydrogens geom
_atom_sites_solution_primary direct
_atom_sites_solution_secondary difmap
_audit_creation_method SHELXL-97
_cell_angle_alpha 90.00
_cell_angle_beta 94.7500(10)
_cell_angle_gamma 90.00
_cell_formula_units_Z 4
_cell_length_a 9.9267(8)
_cell_length_b 6.2157(5)
_cell_length_c 19.2178(15)
_cell_measurement_temperature 173(2)
_cell_volume 1181.69(16)
_computing_cell_refinement 'Bruker SMART'
_computing_data_collection 'Bruker SMART'
_computing_data_reduction 'Bruker SHELXTL'
_computing_molecular_graphics 'Bruker SHELXTL'
_computing_publication_material 'Bruker SHELXTL'
_computing_structure_refinement 'SHELXL-97 (Sheldrick, 1997)'
_computing_structure_solution 'SHELXS-97 (Sheldrick, 1990)'
_diffrn_ambient_temperature 173(2)
_diffrn_measured_fraction_theta_full 0.992
_diffrn_measured_fraction_theta_max 0.992
_diffrn_measurement_device_type 'CCD area detector'
_diffrn_measurement_method 'phi and omega scans'
_diffrn_radiation_monochromator graphite
_diffrn_radiation_source 'fine-focus sealed tube'
_diffrn_radiation_type MoK\a
_diffrn_radiation_wavelength 0.71073
_diffrn_reflns_av_R_equivalents 0.0305
_diffrn_reflns_av_sigmaI/netI 0.0244
_diffrn_reflns_limit_h_max 13
_diffrn_reflns_limit_h_min -13
_diffrn_reflns_limit_k_max 8
_diffrn_reflns_limit_k_min -4
_diffrn_reflns_limit_l_max 25
_diffrn_reflns_limit_l_min -26
_diffrn_reflns_number 8730
_diffrn_reflns_theta_full 29.14
_diffrn_reflns_theta_max 29.14
_diffrn_reflns_theta_min 2.13
_exptl_absorpt_coefficient_mu 0.100
_exptl_absorpt_correction_T_max 1.000000
_exptl_absorpt_correction_T_min 0.209243
_exptl_absorpt_correction_type empirical(SADABS)
_exptl_crystal_density_diffrn 1.423
_exptl_crystal_F_000 528
_exptl_crystal_size_max 0.5
_exptl_crystal_size_mid 0.5
_exptl_crystal_size_min 0.8
_refine_diff_density_max 0.449
_refine_diff_density_min -0.393
_refine_diff_density_rms 0.103
_refine_ls_extinction_method none
_refine_ls_goodness_of_fit_ref 0.643
_refine_ls_hydrogen_treatment mixed
_refine_ls_matrix_type full
_refine_ls_number_parameters 173
_refine_ls_number_reflns 3166
_refine_ls_number_restraints 0
_refine_ls_restrained_S_all 0.643
_refine_ls_R_factor_all 0.0592
_refine_ls_R_factor_gt 0.0535
_refine_ls_shift/su_max 0.036
_refine_ls_shift/su_mean 0.007
_refine_ls_structure_factor_coef Fsqd
_refine_ls_weighting_details 'calc w=1/[\s^2^(Fo^2^)+(0.1901P)^2^+0.8311P] where P=(Fo^2^+2Fc^2^)/3'
_refine_ls_weighting_scheme calc
_refine_ls_wR_factor_gt 0.1557
_refine_ls_wR_factor_ref 0.1687
_reflns_number_gt 2692
_reflns_number_total 3166
_reflns_threshold_expression >2sigma(I)
_cod_data_source_file ja045694gsi20041014_124325_4.cif
_cod_data_source_block 21da
_cod_database_code 4111392

loop_
_symmetry_equiv_pos_as_xyz
'x, y, z'
'-x+1/2, y+1/2, -z+1/2'
'-x, -y, -z'
'x-1/2, -y-1/2, z-1/2'

loop_
_atom_site_label
_atom_site_type_symbol
_atom_site_fract_x
_atom_site_fract_y
_atom_site_fract_z
_atom_site_U_iso_or_equiv
_atom_site_adp_type
_atom_site_occupancy
_atom_site_symmetry_multiplicity
_atom_site_calc_flag
_atom_site_refinement_flags
C1 C 0.00846(12) 0.2608(2) 0.94522(7) 0.0272(3) Uani 1 1 d .
H1 H -0.0739 0.1891 0.9387 0.033 Uiso 1 1 calc R
C2 C 0.02955(12) 0.4435(2) 0.90655(6) 0.0243(3) Uani 1 1 d .
C3 C -0.06258(12) 0.5613(2) 0.85389(7) 0.0262(3) Uani 1 1 d .
C4 C 0.01816(12) 0.7491(2) 0.83228(7) 0.0255(3) Uani 1 1 d .
C5 C -0.01827(13) 0.9128(2) 0.78586(7) 0.0298(3) Uani 1 1 d .
H5 H -0.1049 0.9199 0.7635 0.036 Uiso 1 1 calc R
C6 C 0.07909(15) 1.0670(2) 0.77365(8) 0.0334(3) Uani 1 1 d .
H6 H 0.0573 1.1782 0.7423 0.040 Uiso 1 1 calc R
C7 C 0.20825(14) 1.0570(2) 0.80762(8) 0.0324(3) Uani 1 1 d .
H7 H 0.2718 1.1607 0.7982 0.039 Uiso 1 1 calc R
C8 C 0.24425(12) 0.8935(2) 0.85569(7) 0.0277(3) Uani 1 1 d .
H8 H 0.3301 0.8884 0.8790 0.033 Uiso 1 1 calc R
C9 C 0.14782(11) 0.73966(19) 0.86741(6) 0.0235(3) Uani 1 1 d .
C10 C 0.15429(11) 0.54991(19) 0.91414(6) 0.0230(3) Uani 1 1 d .
C11 C 0.25614(12) 0.4702(2) 0.96034(7) 0.0246(3) Uani 1 1 d .
H11 H 0.3413 0.5334 0.9657 0.030 Uiso 1 1 calc R
C12 C 0.22347(11) 0.2882(2) 0.99868(7) 0.0243(3) Uani 1 1 d .
C13 C 0.32849(12) 0.1995(2) 1.05198(7) 0.0260(3) Uani 1 1 d .
C14 C 0.37210(13) -0.0484(2) 1.14467(7) 0.0301(3) Uani 1 1 d .
H14A H 0.3240 -0.1030 1.1829 0.036 Uiso 1 1 calc R
H14B H 0.4377 0.0566 1.1634 0.036 Uiso 1 1 calc R
C15 C 0.44318(16) -0.2292(2) 1.11169(8) 0.0372(3) Uani 1 1 d .
H15A H 0.3782 -0.3351 1.0946 0.056 Uiso 1 1 calc R
H15B H 0.5070 -0.2938 1.1457 0.056 Uiso 1 1 calc R
H15C H 0.4899 -0.1749 1.0736 0.056 Uiso 1 1 calc R
N1 N 0.10489(10) 0.18506(18) 0.99203(6) 0.0272(3) Uani 1 1 d .
O1 O -0.17702(10) 0.51248(19) 0.83252(6) 0.0368(3) Uani 1 1 d .
O2 O 0.44514(9) 0.25681(17) 1.05639(6) 0.0346(3) Uani 1 1 d .
O3 O 0.27730(9) 0.05340(16) 1.09306(5) 0.0310(2) Uani 1 1 d .

loop_
_atom_site_aniso_label
_atom_site_aniso_U_11
_atom_site_aniso_U_22
_atom_site_aniso_U_33
_atom_site_aniso_U_23
_atom_site_aniso_U_13
_atom_site_aniso_U_12
C1 0.0165(5) 0.0287(6) 0.0361(6) 0.0003(5) 0.0002(4) -0.0060(4)
C2 0.0159(5) 0.0265(6) 0.0305(6) -0.0015(4) 0.0009(4) -0.0035(4)
C3 0.0184(5) 0.0294(6) 0.0307(6) -0.0008(5) 0.0005(4) -0.0024(4)
C4 0.0188(5) 0.0278(6) 0.0300(6) -0.0017(4) 0.0015(4) -0.0010(4)
C5 0.0226(6) 0.0326(7) 0.0336(6) 0.0013(5) -0.0005(5) 0.0020(5)
C6 0.0319(7) 0.0300(6) 0.0379(7) 0.0071(5) 0.0012(5) 0.0017(5)
C7 0.0277(6) 0.0287(6) 0.0411(7) 0.0054(5) 0.0044(5) -0.0039(5)
C8 0.0206(5) 0.0274(6) 0.0350(6) 0.0024(5) 0.0018(4) -0.0034(4)
C9 0.0173(5) 0.0244(6) 0.0289(5) -0.0003(4) 0.0024(4) -0.0012(4)
C10 0.0164(5) 0.0232(5) 0.0297(5) -0.0014(4) 0.0038(4) -0.0031(4)
C11 0.0155(5) 0.0248(6) 0.0337(6) 0.0012(4) 0.0022(4) -0.0041(4)
C12 0.0155(5) 0.0241(5) 0.0332(6) 0.0011(4) 0.0015(4) -0.0026(4)
C13 0.0182(5) 0.0237(5) 0.0359(6) 0.0016(5) 0.0008(4) -0.0025(4)
C14 0.0243(6) 0.0325(7) 0.0331(6) 0.0047(5) -0.0001(5) -0.0002(5)
C15 0.0360(7) 0.0335(7) 0.0418(7) 0.0029(6) 0.0016(6) 0.0032(6)
N1 0.0175(5) 0.0270(5) 0.0369(5) 0.0035(4) 0.0011(4) -0.0050(4)
O1 0.0202(4) 0.0433(6) 0.0453(6) 0.0038(4) -0.0067(4) -0.0073(4)
O2 0.0178(4) 0.0355(5) 0.0495(6) 0.0111(4) -0.0029(4) -0.0064(3)
O3 0.0198(4) 0.0338(5) 0.0389(5) 0.0099(4) 0.0003(4) -0.0033(3)

loop_
_atom_type_symbol
_atom_type_description
_atom_type_scat_dispersion_real
_atom_type_scat_dispersion_imag
_atom_type_scat_source
C C 0.0033 0.0016 'International Tables Vol C Tables 4.2.6.8 and 6.1.1.4'
H H 0.0000 0.0000 'International Tables Vol C Tables 4.2.6.8 and 6.1.1.4'
N N 0.0061 0.0033 'International Tables Vol C Tables 4.2.6.8 and 6.1.1.4'
O O 0.0106 0.0060 'International Tables Vol C Tables 4.2.6.8 and 6.1.1.4'

loop_
_geom_angle_atom_site_label_1
_geom_angle_atom_site_label_2
_geom_angle_atom_site_label_3
_geom_angle
N1 C1 C2 121.10(11)
C1 C2 C10 120.24(11)
C1 C2 C3 130.81(11)
C10 C2 C3 108.95(11)
O1 C3 C4 127.56(12)
O1 C3 C2 127.47(12)
C4 C3 C2 104.95(10)
C5 C4 C9 121.44(12)
C5 C4 C3 129.58(12)
C9 C4 C3 108.98(11)
C4 C5 C6 117.83(12)
C7 C6 C5 120.99(13)
C6 C7 C8 121.15(12)
C9 C8 C7 117.81(12)
C8 C9 C4 120.77(11)
C8 C9 C10 130.76(11)
C4 C9 C10 108.47(10)
C11 C10 C2 119.43(11)
C11 C10 C9 131.95(11)
C2 C10 C9 108.62(10)
C10 C11 C12 116.00(10)
N1 C12 C11 125.20(11)
N1 C12 C13 116.36(11)
C11 C12 C13 118.44(10)
O2 C13 O3 124.79(12)
O2 C13 C12 123.07(12)
O3 C13 C12 112.14(10)
O3 C14 C15 109.83(12)
C1 N1 C12 117.96(11)
C13 O3 C14 116.35(10)

loop_
_geom_bond_atom_site_label_1
_geom_bond_atom_site_label_2
_geom_bond_distance
C1 N1 1.3432(16)
C1 C2 1.3829(17)
C2 C10 1.4007(15)
C2 C3 1.4977(17)
C3 O1 1.2141(15)
C3 C4 1.4941(17)
C4 C5 1.3815(18)
C4 C9 1.4043(16)
C5 C6 1.395(2)
C6 C7 1.391(2)
C7 C8 1.3997(19)
C8 C9 1.3846(16)
C9 C10 1.4806(16)
C10 C11 1.3811(17)
C11 C12 1.4025(17)
C12 N1 1.3373(15)
C12 C13 1.5046(17)
C13 O2 1.2078(15)
C13 O3 1.3311(15)
C14 O3 1.4543(15)
C14 C15 1.496(2)

loop_
_cod_related_entry_id
_cod_related_entry_database
_cod_related_entry_code
1 ChemSpider 712651
